data_7103012
loop_
_publ_author_name
'Rancan, Marzio'
'Newton, Graham N'
'Muryn, Christopher A'
'Pritchard, Robin G'
'Timco, Grigore A'
'Cronin, Leroy'
'Winpenny, Richard E P'

_publ_section_title
;
 Chemistry and supramolecular chemistry of chromium horseshoes.
;
_journal_issue 13
_journal_name_full 'Chemical communications (Cambridge, England)'
_journal_page_first 1560
_journal_page_last 1562
_journal_paper_doi 10.1039/b718282a
_journal_year 2008
_chemical_formula_sum 'C78 H162 Cr3 F8 N3 O12'
_chemical_formula_weight 1642.11
_chemical_name_systematic
;
?
;
_space_group_IT_number 2
_symmetry_cell_setting triclinic
_symmetry_space_group_name_Hall '-P 1'
_symmetry_space_group_name_H-M 'P -1'
_atom_sites_solution_hydrogens geom
_atom_sites_solution_primary direct
_atom_sites_solution_secondary difmap
_audit_creation_method SHELXL-97
_cell_angle_alpha 71.765(5)
_cell_angle_beta 85.874(5)
_cell_angle_gamma 72.304(5)
_cell_formula_units_Z 2
_cell_length_a 16.835(5)
_cell_length_b 17.057(5)
_cell_length_c 18.219(5)
_cell_measurement_reflns_used 7191
_cell_measurement_temperature 100(2)
_cell_measurement_theta_max 27.5925
_cell_measurement_theta_min 2.6401
_cell_volume 4732(2)
_computing_cell_refinement
;
CrysAlis RED, Oxford Diffraction Ltd.,
Version 1.171.28cycle4 beta (release 11-11-2005 CrysAlis171 .NET)
(compiled Nov 11 2005,15:50:43)
;
_computing_data_collection
;
CrysAlis CCD, Oxford Diffraction Ltd.,
Version 1.171.28cycle4 beta (release 11-11-2005 CrysAlis171 .NET)
(compiled Nov 11 2005,15:50:43)
;
_computing_data_reduction
;
CrysAlis RED, Oxford Diffraction Ltd.,
Version 1.171.28cycle4 beta (release 11-11-2005 CrysAlis171 .NET)
(compiled Nov 11 2005,15:50:43)
;
_computing_molecular_graphics 'SHELXL-97 (Sheldrick, 1997)'
_computing_publication_material 'SHELXL-97 (Sheldrick, 1997)'
_computing_structure_refinement 'SHELXL-97 (Sheldrick, 1997)'
_computing_structure_solution 'SHELXS-97 (Sheldrick, 1990)'
_diffrn_ambient_temperature 100(2)
_diffrn_detector_area_resol_mean 8.3367
_diffrn_measured_fraction_theta_full 0.986
_diffrn_measured_fraction_theta_max 0.986
_diffrn_measurement_device_type 'Oxford Diffraction XCalibur 2'
_diffrn_measurement_method 'phi and omega'
_diffrn_radiation_monochromator graphite
_diffrn_radiation_source 'Enhance (Mo) X-ray Source'
_diffrn_radiation_type MoK\a
_diffrn_radiation_wavelength 0.71073
_diffrn_reflns_av_R_equivalents 0.0474
_diffrn_reflns_av_sigmaI/netI 0.0930
_diffrn_reflns_limit_h_max 17
_diffrn_reflns_limit_h_min -16
_diffrn_reflns_limit_k_max 17
_diffrn_reflns_limit_k_min -11
_diffrn_reflns_limit_l_max 18
_diffrn_reflns_limit_l_min -19
_diffrn_reflns_number 24609
_diffrn_reflns_theta_full 21.99
_diffrn_reflns_theta_max 21.99
_diffrn_reflns_theta_min 3.51
_exptl_absorpt_coefficient_mu 0.406
_exptl_absorpt_correction_T_max 0.9606
_exptl_absorpt_correction_T_min 0.8229
_exptl_absorpt_correction_type multi-scan
_exptl_absorpt_process_details
;
CrysAlis RED, Oxford Diffraction Ltd.,
Version 1.171.32.4 (release 27-04-2006 CrysAlis171 .NET)
(compiled Apr 27 2007,17:53:11)
Empirical absorption correction using spherical harmonics,
implemented in SCALE3 ABSPACK scaling algorithm.
;
_exptl_crystal_colour Green
_exptl_crystal_density_diffrn 1.152
_exptl_crystal_density_method 'not measured'
_exptl_crystal_description Rhombohedral
_exptl_crystal_F_000 1782
_exptl_crystal_size_max 0.50
_exptl_crystal_size_mid 0.15
_exptl_crystal_size_min 0.10
_refine_diff_density_max 0.865
_refine_diff_density_min -0.568
_refine_diff_density_rms 0.101
_refine_ls_extinction_coef 0.0
_refine_ls_extinction_method none
_refine_ls_goodness_of_fit_ref 1.059
_refine_ls_hydrogen_treatment constr
_refine_ls_matrix_type full
_refine_ls_number_parameters 953
_refine_ls_number_reflns 11404
_refine_ls_number_restraints 84
_refine_ls_restrained_S_all 1.074
_refine_ls_R_factor_all 0.1461
_refine_ls_R_factor_gt 0.0892
_refine_ls_shift/su_max 0.001
_refine_ls_shift/su_mean 0.000
_refine_ls_structure_factor_coef Fsqd
_refine_ls_weighting_details 'calc w=1/[\s^2^(Fo^2^)+(0.1850P)^2^+0.0000P] where P=(Fo^2^+2Fc^2^)/3'
_refine_ls_weighting_scheme calc
_refine_ls_wR_factor_gt 0.2409
_refine_ls_wR_factor_ref 0.2909
_reflns_number_gt 6440
_reflns_number_total 11404
_reflns_threshold_expression >2sigma(I)
_cod_data_source_file b718282a.txt
_cod_data_source_block orepw719pb1
_cod_depositor_comments
;
The following automatic conversions were performed:
'_symmetry_cell_setting' value 'Triclinic' changed to 'triclinic'
according to '/home/saulius/struct/CIF-dictionaries/cif_core.dic'
dictionary named 'cif_core.dic' version 2.4.1 from 2010-06-29.

Automatic conversion script
Id: cif_fix_enum 1527 2010-12-29 10:47:43Z saulius 
;
_cod_original_sg_symbol_H-M P-1
_cod_database_code 7103012

loop_
_symmetry_equiv_pos_as_xyz
'x, y, z'
'-x, -y, -z'

loop_
_atom_site_label
_atom_site_type_symbol
_atom_site_fract_x
_atom_site_fract_y
_atom_site_fract_z
_atom_site_U_iso_or_equiv
_atom_site_adp_type
_atom_site_occupancy
_atom_site_symmetry_multiplicity
_atom_site_calc_flag
_atom_site_refinement_flags
_atom_site_disorder_assembly
_atom_site_disorder_group
Cr1 Cr 0.88698(7) 0.19251(7) 0.39673(6) 0.0367(4) Uani 1 1 d . . .
Cr2 Cr 0.76141(8) 0.39383(7) 0.30189(7) 0.0415(4) Uani 1 1 d . . .
Cr3 Cr 0.62502(7) 0.43859(8) 0.15434(6) 0.0363(4) Uani 1 1 d . . .
F1 F 0.8305(2) 0.2815(2) 0.3062(2) 0.0393(11) Uani 1 1 d . . .
F2 F 0.6845(2) 0.3659(2) 0.2501(2) 0.0390(10) Uani 1 1 d . . .
F3 F 0.9478(3) 0.1059(3) 0.4808(2) 0.0462(11) Uani 1 1 d . . .
F6 F 0.6610(3) 0.3433(3) 0.1191(2) 0.0567(13) Uani 1 1 d . . .
F7 F 0.5295(3) 0.4053(3) 0.1988(2) 0.0533(12) Uani 1 1 d . . .
F8 F 0.5605(2) 0.5095(3) 0.0656(2) 0.0447(11) Uani 1 1 d . . .
F9 F 0.9820(3) 0.1704(3) 0.3351(2) 0.0492(12) Uani 1 1 d . . .
F10 F 0.8425(3) 0.1178(2) 0.3676(2) 0.0501(12) Uani 1 1 d . . .
O1 O 0.7886(3) 0.2174(3) 0.4642(3) 0.0457(14) Uani 1 1 d . . .
O2 O 0.7107(3) 0.3506(3) 0.3993(3) 0.0483(14) Uani 1 1 d . . .
O3 O 0.9251(3) 0.2813(3) 0.4223(3) 0.0394(13) Uani 1 1 d . . .
O4 O 0.8445(3) 0.4135(3) 0.3568(3) 0.0513(15) Uani 1 1 d . . .
O5 O 0.6826(3) 0.5084(3) 0.2943(3) 0.0481(14) Uani 1 1 d . . .
O6 O 0.5923(3) 0.5358(3) 0.2000(3) 0.0473(14) Uani 1 1 d . . .
O7 O 0.8120(3) 0.4412(3) 0.2077(3) 0.0497(15) Uani 1 1 d . . .
O8 O 0.7224(3) 0.4768(4) 0.1082(3) 0.0526(15) Uani 1 1 d . . .
C1 C 0.7274(5) 0.2846(5) 0.4580(5) 0.042(2) Uani 1 1 d . . .
C2 C 0.6731(5) 0.2885(6) 0.5266(5) 0.059(3) Uani 1 1 d . . .
C3 C 0.7222(8) 0.3070(11) 0.5839(7) 0.133(6) Uani 1 1 d . . .
H3A H 0.6929 0.3020 0.6328 0.199 Uiso 1 1 calc R . .
H3B H 0.7270 0.3656 0.5623 0.199 Uiso 1 1 calc R . .
H3C H 0.7780 0.2652 0.5931 0.199 Uiso 1 1 calc R . .
C4 C 0.6594(10) 0.2060(8) 0.5695(9) 0.169(8) Uani 1 1 d . . .
H4A H 0.6221 0.1929 0.5393 0.254 Uiso 1 1 calc R . .
H4B H 0.6341 0.2095 0.6190 0.254 Uiso 1 1 calc R . .
H4C H 0.7129 0.1603 0.5790 0.254 Uiso 1 1 calc R . .
C5 C 0.5916(6) 0.3620(7) 0.5036(6) 0.094(4) Uani 1 1 d . . .
H5A H 0.5596 0.3509 0.4671 0.141 Uiso 1 1 calc R . .
H5B H 0.6041 0.4168 0.4791 0.141 Uiso 1 1 calc R . .
H5C H 0.5588 0.3656 0.5497 0.141 Uiso 1 1 calc R . .
C6 C 0.9041(5) 0.3616(5) 0.4020(4) 0.0384(19) Uani 1 1 d . . .
C7 C 0.9551(5) 0.4038(5) 0.4348(4) 0.042(2) Uani 1 1 d . . .
C8 C 0.8972(9) 0.4558(12) 0.4813(9) 0.163(7) Uani 1 1 d . . .
H8A H 0.9286 0.4818 0.5050 0.244 Uiso 1 1 calc R . .
H8B H 0.8724 0.4178 0.5219 0.244 Uiso 1 1 calc R . .
H8C H 0.8528 0.5015 0.4472 0.244 Uiso 1 1 calc R . .
C9 C 0.9870(10) 0.4646(10) 0.3700(7) 0.143(7) Uani 1 1 d . . .
H9A H 1.0402 0.4673 0.3860 0.215 Uiso 1 1 calc R . .
H9B H 0.9464 0.5223 0.3570 0.215 Uiso 1 1 calc R . .
H9C H 0.9952 0.4440 0.3247 0.215 Uiso 1 1 calc R . .
C10 C 1.0302(8) 0.3393(8) 0.4805(9) 0.148(7) Uani 1 1 d . . .
H10A H 1.0642 0.3056 0.4484 0.222 Uiso 1 1 calc R . .
H10B H 1.0124 0.3004 0.5261 0.222 Uiso 1 1 calc R . .
H10C H 1.0632 0.3695 0.4970 0.222 Uiso 1 1 calc R . .
C11 C 0.6192(5) 0.5519(5) 0.2548(4) 0.0384(19) Uani 1 1 d . . .
C12 C 0.5648(5) 0.6339(5) 0.2714(4) 0.046(2) Uani 1 1 d . . .
C13 C 0.5654(7) 0.7091(6) 0.2000(5) 0.082(3) Uani 1 1 d . . .
H13A H 0.5426 0.7015 0.1556 0.123 Uiso 1 1 calc R . .
H13B H 0.6228 0.7112 0.1898 0.123 Uiso 1 1 calc R . .
H13C H 0.5312 0.7632 0.2085 0.123 Uiso 1 1 calc R . .
C14 C 0.5994(6) 0.6435(6) 0.3408(6) 0.081(3) Uani 1 1 d . . .
H14A H 0.5611 0.6926 0.3546 0.122 Uiso 1 1 calc R . .
H14B H 0.6538 0.6536 0.3288 0.122 Uiso 1 1 calc R . .
H14C H 0.6059 0.5906 0.3844 0.122 Uiso 1 1 calc R . .
C15 C 0.4780(6) 0.6261(6) 0.2853(6) 0.079(3) Uani 1 1 d . . .
H15A H 0.4785 0.5770 0.3313 0.119 Uiso 1 1 calc R . .
H15B H 0.4579 0.6169 0.2403 0.119 Uiso 1 1 calc R . .
H15C H 0.4408 0.6793 0.2933 0.119 Uiso 1 1 calc R . .
C16 C 0.7897(5) 0.4744(5) 0.1369(5) 0.049(2) Uani 1 1 d . . .
C17 C 0.8502(6) 0.5141(8) 0.0833(5) 0.071(3) Uani 1 1 d . . .
C18 C 0.8102(17) 0.6116(13) 0.0651(15) 0.273(15) Uani 1 1 d . . .
H18A H 0.7879 0.6248 0.1125 0.409 Uiso 1 1 calc R . .
H18B H 0.7649 0.6311 0.0267 0.409 Uiso 1 1 calc R . .
H18C H 0.8523 0.6413 0.0445 0.409 Uiso 1 1 calc R . .
C19 C 0.8549(11) 0.4996(15) 0.0075(8) 0.200(10) Uani 1 1 d . . .
H19A H 0.8908 0.5308 -0.0259 0.300 Uiso 1 1 calc R . .
H19B H 0.7989 0.5207 -0.0161 0.300 Uiso 1 1 calc R . .
H19C H 0.8782 0.4376 0.0142 0.300 Uiso 1 1 calc R . .
C20 C 0.9312(10) 0.489(2) 0.1220(8) 0.306(19) Uani 1 1 d . . .
H20A H 0.9666 0.4350 0.1141 0.458 Uiso 1 1 calc R . .
H20B H 0.9234 0.4806 0.1774 0.458 Uiso 1 1 calc R . .
H20C H 0.9580 0.5346 0.1003 0.458 Uiso 1 1 calc R . .
O9 O 0.0705(16) 0.2787(13) 0.2670(13) 0.376(17) Uani 1 1 d D . .
O10 O 0.1468(9) 0.1430(9) 0.2606(8) 0.214(6) Uani 1 1 d D . .
C21 C 0.1273(12) 0.2256(9) 0.2533(10) 0.32(2) Uani 1 1 d D . .
C22 C 0.2028(12) 0.2527(9) 0.2252(10) 0.168(8) Uani 1 1 d D . .
C23 C 0.1797(13) 0.3421(10) 0.2132(10) 0.195(9) Uani 1 1 d D . .
H23A H 0.1295 0.3704 0.1798 0.292 Uiso 1 1 calc R . .
H23B H 0.2252 0.3647 0.1883 0.292 Uiso 1 1 calc R . .
H23C H 0.1684 0.3535 0.2630 0.292 Uiso 1 1 calc R . .
C24 C 0.2204(15) 0.2487(15) 0.1505(10) 0.234(13) Uani 1 1 d D . .
H24A H 0.2678 0.1977 0.1521 0.351 Uiso 1 1 calc R . .
H24B H 0.2341 0.3009 0.1193 0.351 Uiso 1 1 calc R . .
H24C H 0.1715 0.2446 0.1275 0.351 Uiso 1 1 calc R . .
C25 C 0.2652(16) 0.2053(13) 0.2828(13) 0.298(18) Uani 1 1 d D . .
H25A H 0.2420 0.2063 0.3335 0.447 Uiso 1 1 calc R . .
H25B H 0.3112 0.2310 0.2733 0.447 Uiso 1 1 calc R . .
H25C H 0.2860 0.1453 0.2818 0.447 Uiso 1 1 calc R . .
O11 O 0.3614(6) 0.3662(7) 0.2771(5) 0.122(3) Uani 1 1 d D . .
O12 O 0.4529(5) 0.4071(7) 0.3236(5) 0.121(3) Uani 1 1 d D . .
C26 C 0.3821(6) 0.3909(8) 0.3254(6) 0.080(3) Uani 1 1 d D . .
C27 C 0.3297(7) 0.4014(10) 0.3914(7) 0.129(6) Uani 1 1 d D . .
C28 C 0.336(2) 0.3192(14) 0.4446(13) 0.63(6) Uani 1 1 d D . .
H28A H 0.2798 0.3171 0.4630 0.942 Uiso 1 1 calc R . .
H28B H 0.3717 0.3089 0.4886 0.942 Uiso 1 1 calc R . .
H28C H 0.3590 0.2747 0.4192 0.942 Uiso 1 1 calc R . .
C29 C 0.2480(8) 0.441(3) 0.3742(13) 0.56(5) Uani 1 1 d D . .
H29A H 0.2167 0.3993 0.3958 0.844 Uiso 1 1 calc R . .
H29B H 0.2395 0.4634 0.3179 0.844 Uiso 1 1 calc R . .
H29C H 0.2285 0.4887 0.3963 0.844 Uiso 1 1 calc R . .
C30 C 0.3550(12) 0.4430(15) 0.4365(10) 0.231(11) Uani 1 1 d D . .
H30A H 0.3058 0.4802 0.4541 0.347 Uiso 1 1 calc R . .
H30B H 0.3891 0.4784 0.4056 0.347 Uiso 1 1 calc R . .
H30C H 0.3880 0.3997 0.4814 0.347 Uiso 1 1 calc R . .
N1 N 0.7475(4) 0.1933(4) 0.2360(4) 0.0531(19) Uani 1 1 d . . .
H1A H 0.7288 0.2527 0.2208 0.064 Uiso 1 1 calc R . .
H1B H 0.7793 0.1754 0.2805 0.064 Uiso 1 1 calc R . .
C40 C 0.6749(6) 0.1608(6) 0.2542(6) 0.070(3) Uani 1 1 d D . .
H40A H 0.6942 0.0970 0.2673 0.084 Uiso 1 1 calc R . .
H40B H 0.6379 0.1838 0.2077 0.084 Uiso 1 1 calc R . .
C41 C 0.6254(5) 0.1851(6) 0.3203(5) 0.061(2) Uani 1 1 d D B .
H41A H 0.6090 0.2486 0.3088 0.074 Uiso 1 1 calc R . .
H41B H 0.6612 0.1588 0.3678 0.074 Uiso 1 1 calc R . .
C42 C 0.5467(7) 0.1553(8) 0.3352(7) 0.099(4) Uani 1 1 d D . .
H42A H 0.5087 0.1863 0.2894 0.119 Uiso 1 1 calc R A 1
H42B H 0.5629 0.0928 0.3405 0.119 Uiso 1 1 calc R A 1
C43 C 0.5004(11) 0.1695(14) 0.4052(8) 0.138(9) Uani 0.755(18) 1 d PDU B 1
H43A H 0.4433 0.1653 0.4024 0.166 Uiso 0.755(18) 1 calc PR B 1
H43B H 0.4958 0.2280 0.4072 0.166 Uiso 0.755(18) 1 calc PR B 1
C43A C 0.558(4) 0.0746(18) 0.4043(11) 0.149(11) Uani 0.245(18) 1 d PDU B 2
H43C H 0.6144 0.0340 0.4044 0.179 Uiso 0.245(18) 1 calc PR B 2
H43D H 0.5164 0.0453 0.4013 0.179 Uiso 0.245(18) 1 calc PR B 2
C44 C 0.5469(13) 0.1007(14) 0.4790(8) 0.204(9) Uani 1 1 d D . .
H44A H 0.6019 0.1097 0.4814 0.244 Uiso 1 1 calc R B 1
H44B H 0.5576 0.0435 0.4712 0.244 Uiso 1 1 calc R B 1
C45 C 0.5080(13) 0.0942(15) 0.5604(11) 0.261(16) Uani 1 1 d D B .
H45A H 0.5084 0.1462 0.5734 0.314 Uiso 1 1 calc R . .
H45B H 0.4488 0.0973 0.5556 0.314 Uiso 1 1 calc R . .
C46 C 0.5469(16) 0.016(2) 0.6293(10) 0.33(2) Uani 1 1 d D . .
H46A H 0.6086 -0.0016 0.6295 0.392 Uiso 1 1 calc R B .
H46B H 0.5274 -0.0345 0.6319 0.392 Uiso 1 1 calc R . .
C47 C 0.5085(15) 0.0584(14) 0.6976(12) 0.228(11) Uani 1 1 d . B .
H47A H 0.5497 0.0801 0.7139 0.342 Uiso 1 1 calc R . .
H47B H 0.4949 0.0146 0.7418 0.342 Uiso 1 1 calc R . .
H47C H 0.4578 0.1064 0.6780 0.342 Uiso 1 1 calc R . .
C48 C 0.8012(6) 0.1666(6) 0.1761(5) 0.064(3) Uani 1 1 d . . .
H48A H 0.7680 0.1858 0.1276 0.077 Uiso 1 1 calc R . .
H48B H 0.8228 0.1027 0.1921 0.077 Uiso 1 1 calc R . .
C49 C 0.8720(7) 0.2029(7) 0.1615(5) 0.085(3) Uani 1 1 d . . .
H49A H 0.9041 0.1839 0.2107 0.102 Uiso 1 1 calc R . .
H49B H 0.8495 0.2667 0.1462 0.102 Uiso 1 1 calc R . .
C50 C 0.9319(7) 0.1788(9) 0.1001(7) 0.098(4) Uani 1 1 d . . .
H50A H 0.9431 0.1162 0.1081 0.118 Uiso 1 1 calc R . .
H50B H 0.9033 0.2100 0.0490 0.118 Uiso 1 1 calc R . .
C51 C 1.0112(9) 0.1962(11) 0.0972(9) 0.140(6) Uani 1 1 d . . .
H51A H 1.0412 0.1609 0.1470 0.168 Uiso 1 1 calc R . .
H51B H 0.9993 0.2575 0.0947 0.168 Uiso 1 1 calc R . .
C52 C 1.0695(10) 0.1813(12) 0.0347(9) 0.150(6) Uani 1 1 d . . .
H52A H 1.1260 0.1762 0.0513 0.180 Uiso 1 1 calc R . .
H52B H 1.0529 0.2329 -0.0115 0.180 Uiso 1 1 calc R . .
C53 C 1.0745(10) 0.0988(13) 0.0101(9) 0.162(7) Uani 1 1 d . . .
H53A H 1.0823 0.0485 0.0574 0.194 Uiso 1 1 calc R . .
H53B H 1.0203 0.1081 -0.0144 0.194 Uiso 1 1 calc R . .
C54 C 1.1417(11) 0.0767(13) -0.0439(12) 0.184(8) Uani 1 1 d . . .
H54A H 1.1350 0.1269 -0.0911 0.220 Uiso 1 1 calc R . .
H54B H 1.1963 0.0652 -0.0192 0.220 Uiso 1 1 calc R . .
C55 C 1.1416(11) 0.0027(11) -0.0653(10) 0.170(7) Uani 1 1 d . . .
H55A H 1.1437 -0.0460 -0.0186 0.255 Uiso 1 1 calc R . .
H55B H 1.1903 -0.0126 -0.0965 0.255 Uiso 1 1 calc R . .
H55C H 1.0906 0.0162 -0.0955 0.255 Uiso 1 1 calc R . .
N2 N 0.4161(4) 0.4450(4) 0.0838(3) 0.0438(17) Uani 1 1 d . . .
H2A H 0.4589 0.4397 0.1155 0.053 Uiso 1 1 calc R . .
H2B H 0.4318 0.4646 0.0335 0.053 Uiso 1 1 calc R . .
C60 C 0.3415(6) 0.5114(6) 0.0972(5) 0.067(3) Uani 1 1 d . . .
H60A H 0.3238 0.4915 0.1511 0.081 Uiso 1 1 calc R . .
H60B H 0.2953 0.5195 0.0622 0.081 Uiso 1 1 calc R . .
C61 C 0.3590(6) 0.5954(6) 0.0832(5) 0.066(3) Uani 1 1 d . . .
H61A H 0.4102 0.5853 0.1127 0.079 Uiso 1 1 calc R . .
H61B H 0.3697 0.6185 0.0276 0.079 Uiso 1 1 calc R . .
C62 C 0.2902(11) 0.6606(9) 0.1056(10) 0.179(9) Uani 1 1 d . . .
H62A H 0.2790 0.6373 0.1610 0.215 Uiso 1 1 calc R . .
H62B H 0.2391 0.6713 0.0756 0.215 Uiso 1 1 calc R . .
C63 C 0.3083(15) 0.7456(9) 0.0921(11) 0.217(13) Uani 1 1 d D . .
H63A H 0.3696 0.7339 0.0919 0.261 Uiso 1 1 calc R . .
H63B H 0.2866 0.7834 0.0398 0.261 Uiso 1 1 calc R . .
C64 C 0.2775(10) 0.7905(11) 0.1425(8) 0.136(7) Uani 1 1 d D . .
H64A H 0.3012 0.7525 0.1942 0.163 Uiso 1 1 calc R . .
H64B H 0.2167 0.7987 0.1444 0.163 Uiso 1 1 calc R . .
C65 C 0.2883(11) 0.8699(12) 0.1333(9) 0.151(8) Uani 1 1 d . . .
H65A H 0.2576 0.9103 0.0852 0.181 Uiso 1 1 calc R . .
H65B H 0.3482 0.8639 0.1241 0.181 Uiso 1 1 calc R . .
C66 C 0.265(2) 0.910(2) 0.1902(12) 0.267(18) Uani 1 1 d . . .
H66A H 0.2927 0.8681 0.2391 0.320 Uiso 1 1 calc R . .
H66B H 0.2045 0.9200 0.1966 0.320 Uiso 1 1 calc R . .
C67 C 0.2810(11) 0.9898(17) 0.1832(11) 0.195(10) Uani 1 1 d . . .
H67A H 0.2938 1.0163 0.1295 0.293 Uiso 1 1 calc R . .
H67B H 0.3285 0.9788 0.2170 0.293 Uiso 1 1 calc R . .
H67C H 0.2315 1.0290 0.1983 0.293 Uiso 1 1 calc R . .
C68 C 0.4067(6) 0.3575(6) 0.0971(4) 0.062(3) Uani 1 1 d . . .
H68A H 0.3567 0.3631 0.0681 0.074 Uiso 1 1 calc R . .
H68B H 0.3979 0.3320 0.1528 0.074 Uiso 1 1 calc R . .
C69 C 0.4819(5) 0.2977(6) 0.0721(5) 0.060(2) Uani 1 1 d . . .
H69A H 0.5328 0.2974 0.0964 0.072 Uiso 1 1 calc R . .
H69B H 0.4867 0.3195 0.0153 0.072 Uiso 1 1 calc R . .
C70 C 0.4761(8) 0.2052(6) 0.0947(6) 0.089(4) Uani 1 1 d . . .
H70A H 0.4753 0.1823 0.1518 0.107 Uiso 1 1 calc R . .
H70B H 0.4229 0.2065 0.0738 0.107 Uiso 1 1 calc R . .
C71 C 0.5471(7) 0.1454(6) 0.0656(6) 0.081(3) Uani 1 1 d . . .
H71A H 0.6003 0.1466 0.0844 0.097 Uiso 1 1 calc R . .
H71B H 0.5462 0.1672 0.0084 0.097 Uiso 1 1 calc R . .
C72 C 0.5450(10) 0.0517(8) 0.0904(7) 0.117(5) Uani 1 1 d . . .
H72A H 0.5526 0.0275 0.1473 0.140 Uiso 1 1 calc R . .
H72B H 0.4894 0.0509 0.0769 0.140 Uiso 1 1 calc R . .
C73 C 0.6116(10) -0.0062(7) 0.0531(8) 0.123(5) Uani 1 1 d . . .
H73A H 0.6677 -0.0062 0.0662 0.147 Uiso 1 1 calc R . .
H73B H 0.6037 0.0161 -0.0038 0.147 Uiso 1 1 calc R . .
C74 C 0.6045(12) -0.1001(8) 0.0834(9) 0.156(7) Uani 1 1 d . . .
H74A H 0.5481 -0.1002 0.0713 0.187 Uiso 1 1 calc R . .
H74B H 0.6140 -0.1233 0.1401 0.187 Uiso 1 1 calc R . .
C75 C 0.6722(12) -0.1570(9) 0.0422(10) 0.172(8) Uani 1 1 d . . .
H75A H 0.6635 -0.1321 -0.0139 0.257 Uiso 1 1 calc R . .
H75B H 0.6677 -0.2159 0.0585 0.257 Uiso 1 1 calc R . .
H75C H 0.7278 -0.1584 0.0564 0.257 Uiso 1 1 calc R . .
C80 C 0.9047(5) 0.0306(6) 0.6563(5) 0.058(2) Uani 1 1 d . . .
H80A H 0.8821 -0.0014 0.7041 0.069 Uiso 1 1 calc R . .
H80B H 0.8658 0.0899 0.6380 0.069 Uiso 1 1 calc R . .
N3 N 0.9098(4) -0.0126(4) 0.5967(4) 0.0446(17) Uani 1 1 d . . .
H3D H 0.9436 -0.0685 0.6159 0.054 Uiso 1 1 calc R . .
H3E H 0.9357 0.0147 0.5547 0.054 Uiso 1 1 calc R . .
C81 C 0.9881(6) 0.0349(6) 0.6741(5) 0.065(3) Uani 1 1 d . . .
H81A H 1.0089 0.0690 0.6264 0.078 Uiso 1 1 calc R . .
H81B H 1.0272 -0.0244 0.6890 0.078 Uiso 1 1 calc R . .
C82 C 0.9896(7) 0.0747(6) 0.7383(5) 0.070(3) Uani 1 1 d . . .
H82A H 0.9639 0.0440 0.7844 0.084 Uiso 1 1 calc R . .
H82B H 1.0486 0.0640 0.7522 0.084 Uiso 1 1 calc R . .
C83 C 0.9472(6) 0.1677(6) 0.7205(5) 0.066(3) Uani 1 1 d . . .
H83A H 0.8867 0.1782 0.7137 0.080 Uiso 1 1 calc R . .
H83B H 0.9677 0.1986 0.6709 0.080 Uiso 1 1 calc R . .
C84 C 0.9608(6) 0.2049(7) 0.7831(5) 0.072(3) Uani 1 1 d . . .
H84A H 0.9372 0.1760 0.8317 0.086 Uiso 1 1 calc R . .
H84B H 1.0216 0.1903 0.7922 0.086 Uiso 1 1 calc R . .
C85 C 0.9229(7) 0.3023(7) 0.7653(6) 0.078(3) Uani 1 1 d . . .
H85A H 0.9470 0.3317 0.7174 0.094 Uiso 1 1 calc R . .
H85B H 0.8621 0.3175 0.7559 0.094 Uiso 1 1 calc R . .
C86 C 0.9374(7) 0.3354(8) 0.8298(7) 0.095(4) Uani 1 1 d . . .
H86A H 0.9144 0.3050 0.8781 0.114 Uiso 1 1 calc R . .
H86B H 0.9982 0.3215 0.8384 0.114 Uiso 1 1 calc R . .
C87 C 0.8985(9) 0.4305(9) 0.8131(8) 0.121(5) Uani 1 1 d . . .
H87A H 0.9172 0.4609 0.7631 0.182 Uiso 1 1 calc R . .
H87B H 0.9150 0.4492 0.8538 0.182 Uiso 1 1 calc R . .
H87C H 0.8376 0.4439 0.8114 0.182 Uiso 1 1 calc R . .
C88 C 0.8305(5) -0.0155(5) 0.5693(5) 0.056(2) Uani 1 1 d . . .
H88A H 0.7948 0.0443 0.5449 0.067 Uiso 1 1 calc R . .
H88B H 0.8007 -0.0427 0.6142 0.067 Uiso 1 1 calc R . .
C89 C 0.8436(6) -0.0652(6) 0.5119(5) 0.062(3) Uani 1 1 d D . .
H89A H 0.8767 -0.0401 0.4689 0.075 Uiso 1 1 calc R . .
H89B H 0.8765 -0.1258 0.5375 0.075 Uiso 1 1 calc R . .
C90 C 0.7642(7) -0.0647(8) 0.4795(7) 0.106(4) Uani 1 1 d D . .
H90A H 0.7304 -0.0042 0.4549 0.127 Uiso 1 1 calc R . .
H90B H 0.7317 -0.0916 0.5221 0.127 Uiso 1 1 calc R . .
C91 C 0.7809(11) -0.1154(14) 0.4178(13) 0.222(12) Uani 1 1 d D . .
H91A H 0.8238 -0.0937 0.3848 0.266 Uiso 1 1 calc R . .
H91B H 0.8107 -0.1755 0.4484 0.266 Uiso 1 1 calc R . .
C92 C 0.7302(19) -0.1266(19) 0.3643(15) 0.45(3) Uani 1 1 d D . .
H92A H 0.6873 -0.0710 0.3406 0.545 Uiso 1 1 calc R . .
H92B H 0.7013 -0.1694 0.3925 0.545 Uiso 1 1 calc R . .
C93 C 0.7806(18) -0.1563(17) 0.3027(13) 0.233(13) Uani 1 1 d D . .
H93A H 0.7443 -0.1380 0.2562 0.280 Uiso 1 1 calc R . .
H93B H 0.8249 -0.1275 0.2888 0.280 Uiso 1 1 calc R . .
C94 C 0.8196(11) -0.2501(14) 0.3239(8) 0.160(8) Uani 1 1 d D . .
H94A H 0.7906 -0.2797 0.3680 0.193 Uiso 1 1 calc R . .
H94B H 0.8787 -0.2645 0.3396 0.193 Uiso 1 1 calc R . .
C95 C 0.8145(9) -0.2802(9) 0.2554(7) 0.121(5) Uani 1 1 d D . .
H95A H 0.7561 -0.2625 0.2381 0.182 Uiso 1 1 calc R . .
H95B H 0.8368 -0.3433 0.2703 0.182 Uiso 1 1 calc R . .
H95C H 0.8471 -0.2543 0.2133 0.182 Uiso 1 1 calc R . .

loop_
_atom_site_aniso_label
_atom_site_aniso_U_11
_atom_site_aniso_U_22
_atom_site_aniso_U_33
_atom_site_aniso_U_23
_atom_site_aniso_U_13
_atom_site_aniso_U_12
Cr1 0.0375(8) 0.0345(7) 0.0343(7) -0.0115(6) -0.0063(6) -0.0028(6)
Cr2 0.0481(9) 0.0344(7) 0.0416(8) -0.0147(6) -0.0196(6) -0.0039(6)
Cr3 0.0316(7) 0.0449(8) 0.0326(7) -0.0122(6) -0.0089(5) -0.0091(6)
F1 0.049(3) 0.033(2) 0.036(2) -0.0158(19) -0.011(2) -0.005(2)
F2 0.039(2) 0.043(2) 0.038(2) -0.012(2) -0.0122(19) -0.014(2)
F3 0.044(3) 0.045(3) 0.040(2) -0.009(2) -0.008(2) -0.003(2)
F6 0.062(3) 0.063(3) 0.050(3) -0.032(2) -0.013(2) -0.006(2)
F7 0.051(3) 0.078(3) 0.032(2) -0.007(2) -0.003(2) -0.030(3)
F8 0.038(3) 0.064(3) 0.027(2) -0.006(2) -0.0079(19) -0.014(2)
F9 0.058(3) 0.039(2) 0.039(2) -0.009(2) 0.001(2) 0.000(2)
F10 0.059(3) 0.034(2) 0.056(3) -0.016(2) -0.012(2) -0.006(2)
O1 0.040(3) 0.043(3) 0.044(3) -0.008(3) 0.006(3) -0.006(3)
O2 0.052(4) 0.039(3) 0.041(3) -0.014(3) -0.015(3) 0.010(3)
O3 0.036(3) 0.037(3) 0.042(3) -0.013(3) -0.008(2) -0.002(2)
O4 0.062(4) 0.032(3) 0.058(3) -0.019(3) -0.037(3) 0.002(3)
O5 0.051(4) 0.041(3) 0.050(3) -0.019(3) -0.025(3) 0.001(3)
O6 0.034(3) 0.062(4) 0.045(3) -0.021(3) -0.009(3) -0.006(3)
O7 0.040(3) 0.062(4) 0.055(4) -0.029(3) -0.017(3) -0.011(3)
O8 0.033(3) 0.091(4) 0.035(3) -0.020(3) -0.004(3) -0.017(3)
C1 0.036(5) 0.042(5) 0.053(6) -0.029(5) -0.002(4) -0.003(4)
C2 0.049(6) 0.059(6) 0.045(5) -0.008(5) 0.018(4) 0.006(5)
C3 0.104(10) 0.234(17) 0.086(9) -0.108(11) -0.008(8) -0.022(11)
C4 0.176(15) 0.094(10) 0.198(16) -0.038(10) 0.148(14) -0.023(10)
C5 0.049(6) 0.119(9) 0.069(7) -0.016(6) 0.013(5) 0.024(6)
C6 0.036(5) 0.040(5) 0.039(5) -0.015(4) -0.001(4) -0.009(4)
C7 0.045(5) 0.038(4) 0.048(5) -0.013(4) -0.019(4) -0.011(4)
C8 0.127(12) 0.265(19) 0.223(16) -0.222(16) 0.051(11) -0.095(13)
C9 0.198(16) 0.173(14) 0.115(10) -0.012(10) -0.035(10) -0.157(13)
C10 0.126(12) 0.112(10) 0.221(16) -0.048(11) -0.122(12) -0.032(9)
C11 0.039(5) 0.036(4) 0.031(5) 0.001(4) -0.008(4) -0.009(4)
C12 0.049(6) 0.044(5) 0.045(5) -0.024(4) 0.002(4) -0.002(4)
C13 0.105(9) 0.056(6) 0.068(7) -0.015(5) -0.013(6) 0.000(6)
C14 0.081(8) 0.071(7) 0.095(8) -0.056(6) -0.017(6) 0.008(6)
C15 0.071(7) 0.078(7) 0.080(7) -0.041(6) 0.017(6) 0.004(6)
C16 0.034(5) 0.059(6) 0.060(6) -0.036(5) 0.005(5) -0.004(4)
C17 0.063(7) 0.128(9) 0.042(5) -0.030(6) 0.017(5) -0.057(7)
C18 0.32(3) 0.165(19) 0.39(3) -0.10(2) 0.21(3) -0.19(2)
C19 0.204(18) 0.43(3) 0.104(10) -0.146(15) 0.120(12) -0.25(2)
C20 0.110(13) 0.76(6) 0.070(10) -0.050(18) 0.004(9) -0.25(2)
O9 0.59(4) 0.27(2) 0.29(2) -0.18(2) 0.25(3) -0.11(2)
O10 0.184(12) 0.238(15) 0.233(14) -0.083(12) 0.102(11) -0.089(11)
C21 0.70(6) 0.177(19) 0.158(18) 0.096(15) -0.22(3) -0.34(3)
C22 0.28(3) 0.071(10) 0.166(18) -0.016(11) -0.044(18) -0.079(14)
C23 0.29(3) 0.162(18) 0.144(15) -0.010(13) 0.015(16) -0.116(18)
C24 0.35(3) 0.32(3) 0.150(16) -0.134(19) 0.13(2) -0.25(3)
C25 0.45(4) 0.18(2) 0.25(3) 0.062(19) -0.22(3) -0.15(2)
O11 0.122(7) 0.199(10) 0.096(6) -0.070(6) 0.016(5) -0.099(7)
O12 0.079(6) 0.227(11) 0.104(6) -0.087(7) 0.015(5) -0.076(7)
C26 0.058(7) 0.123(10) 0.059(7) -0.029(7) 0.003(6) -0.025(7)
C27 0.092(10) 0.259(19) 0.113(11) -0.123(13) 0.051(9) -0.106(12)
C28 1.25(14) 0.35(4) 0.54(6) -0.34(4) 0.75(8) -0.56(7)
C29 0.086(14) 1.34(13) 0.31(3) -0.56(6) -0.044(17) 0.05(3)
C30 0.23(2) 0.41(4) 0.173(17) -0.21(2) 0.098(16) -0.15(2)
N1 0.054(5) 0.051(4) 0.055(5) -0.015(4) -0.013(4) -0.015(4)
C40 0.069(7) 0.051(6) 0.093(8) -0.017(5) -0.030(6) -0.022(5)
C41 0.058(6) 0.055(6) 0.074(6) -0.018(5) 0.000(5) -0.024(5)
C42 0.072(8) 0.107(9) 0.122(10) -0.043(8) 0.011(8) -0.026(7)
C43 0.084(13) 0.19(2) 0.097(13) 0.024(14) -0.003(11) -0.040(12)
C43A 0.093(16) 0.19(2) 0.106(15) 0.024(17) 0.001(15) -0.035(15)
C44 0.19(2) 0.27(3) 0.130(15) -0.080(17) 0.019(15) -0.034(19)
C45 0.23(3) 0.47(4) 0.29(3) -0.30(3) 0.17(2) -0.25(3)
C46 0.23(3) 0.65(6) 0.058(11) 0.00(2) 0.025(14) -0.18(3)
C47 0.27(3) 0.26(3) 0.20(2) -0.108(19) 0.12(2) -0.12(2)
C48 0.073(7) 0.073(6) 0.060(6) -0.041(5) 0.004(5) -0.020(6)
C49 0.099(9) 0.090(8) 0.054(6) -0.039(6) 0.014(6) 0.001(7)
C50 0.071(8) 0.130(10) 0.089(8) -0.034(8) 0.003(7) -0.022(8)
C51 0.117(12) 0.172(14) 0.181(14) -0.117(13) 0.093(11) -0.068(11)
C52 0.120(13) 0.191(17) 0.138(13) -0.076(12) 0.001(11) -0.019(12)
C53 0.131(13) 0.26(2) 0.180(15) -0.182(16) 0.046(11) -0.076(13)
C54 0.144(16) 0.20(2) 0.22(2) -0.137(17) -0.035(14) 0.011(14)
C55 0.185(18) 0.164(16) 0.205(17) -0.116(14) -0.045(14) -0.041(13)
N2 0.035(4) 0.060(4) 0.039(4) -0.015(3) -0.004(3) -0.017(3)
C60 0.052(6) 0.088(7) 0.059(6) -0.027(5) 0.011(5) -0.013(6)
C61 0.055(6) 0.072(7) 0.057(6) -0.012(5) 0.008(5) -0.011(5)
C62 0.180(16) 0.098(11) 0.189(16) -0.009(11) 0.123(14) -0.002(11)
C63 0.36(3) 0.061(9) 0.178(16) -0.041(10) 0.179(19) -0.017(12)
C64 0.134(14) 0.144(14) 0.112(12) 0.034(12) -0.050(11) -0.079(12)
C65 0.142(14) 0.141(15) 0.089(11) -0.006(10) 0.051(10) 0.031(12)
C66 0.37(4) 0.46(5) 0.114(15) -0.11(2) 0.083(19) -0.32(4)
C67 0.121(14) 0.32(3) 0.152(16) -0.15(2) 0.027(12) -0.005(17)
C68 0.095(8) 0.091(7) 0.023(4) -0.018(5) 0.007(5) -0.061(6)
C69 0.047(6) 0.086(7) 0.050(5) -0.020(5) 0.001(5) -0.025(5)
C70 0.145(11) 0.069(7) 0.072(7) -0.019(6) 0.015(7) -0.063(8)
C71 0.110(9) 0.064(7) 0.081(7) -0.038(6) 0.004(7) -0.027(6)
C72 0.161(14) 0.096(10) 0.100(9) -0.028(8) 0.043(9) -0.058(9)
C73 0.167(14) 0.076(9) 0.138(12) -0.040(8) 0.036(11) -0.054(9)
C74 0.24(2) 0.063(8) 0.155(13) -0.029(9) 0.019(14) -0.040(10)
C75 0.22(2) 0.073(9) 0.195(16) -0.047(10) 0.068(15) -0.018(11)
C80 0.052(6) 0.059(6) 0.061(6) -0.032(5) 0.008(5) -0.004(5)
N3 0.038(4) 0.043(4) 0.049(4) -0.015(3) 0.003(3) -0.006(3)
C81 0.058(6) 0.057(6) 0.063(6) -0.021(5) -0.005(5) 0.010(5)
C82 0.096(8) 0.053(6) 0.061(6) -0.028(5) -0.014(5) -0.008(5)
C83 0.066(7) 0.066(6) 0.057(6) -0.023(5) -0.004(5) -0.001(5)
C84 0.069(7) 0.088(8) 0.071(6) -0.044(6) 0.004(5) -0.019(6)
C85 0.083(8) 0.088(8) 0.079(7) -0.043(6) 0.020(6) -0.031(6)
C86 0.084(8) 0.128(11) 0.116(9) -0.087(9) 0.031(7) -0.051(8)
C87 0.134(12) 0.132(12) 0.161(12) -0.104(10) 0.052(10) -0.078(10)
C88 0.045(6) 0.040(5) 0.072(6) -0.011(5) 0.004(5) -0.006(4)
C89 0.063(6) 0.053(5) 0.072(6) -0.020(5) -0.016(5) -0.012(5)
C90 0.109(10) 0.109(9) 0.109(9) -0.035(8) -0.045(8) -0.034(8)
C91 0.174(18) 0.22(2) 0.31(3) -0.12(2) -0.166(19) -0.036(15)
C92 0.55(9) 0.39(6) 0.44(7) -0.08(5) 0.19(6) -0.25(6)
C93 0.23(3) 0.27(3) 0.20(2) -0.13(3) -0.01(2) 0.00(2)
C94 0.127(14) 0.28(3) 0.086(10) -0.060(14) -0.021(9) -0.061(16)
C95 0.137(12) 0.158(13) 0.087(9) -0.044(9) -0.012(8) -0.058(10)

loop_
_atom_type_symbol
_atom_type_description
_atom_type_scat_dispersion_real
_atom_type_scat_dispersion_imag
_atom_type_scat_source
C C 0.0033 0.0016 'International Tables Vol C Tables 4.2.6.8 and 6.1.1.4'
H H 0.0000 0.0000 'International Tables Vol C Tables 4.2.6.8 and 6.1.1.4'
N N 0.0061 0.0033 'International Tables Vol C Tables 4.2.6.8 and 6.1.1.4'
O O 0.0106 0.0060 'International Tables Vol C Tables 4.2.6.8 and 6.1.1.4'
F F 0.0171 0.0103 'International Tables Vol C Tables 4.2.6.8 and 6.1.1.4'
Cr Cr 0.3209 0.6236 'International Tables Vol C Tables 4.2.6.8 and 6.1.1.4'

loop_
_geom_angle_atom_site_label_1
_geom_angle_atom_site_label_2
_geom_angle_atom_site_label_3
_geom_angle
_geom_angle_site_symmetry_1
_geom_angle_site_symmetry_3
_geom_angle_publ_flag
F3 Cr1 F10 93.99(19) . . ?
F3 Cr1 F9 88.83(18) . . ?
F10 Cr1 F9 92.3(2) . . ?
F3 Cr1 F1 176.38(19) . . ?
F10 Cr1 F1 86.73(17) . . ?
F9 Cr1 F1 87.60(17) . . ?
F3 Cr1 O3 91.05(19) . . ?
F10 Cr1 O3 174.55(19) . . ?
F9 Cr1 O3 89.9(2) . . ?
F1 Cr1 O3 88.36(18) . . ?
F3 Cr1 O1 90.33(19) . . ?
F10 Cr1 O1 89.6(2) . . ?
F9 Cr1 O1 177.9(2) . . ?
F1 Cr1 O1 93.22(19) . . ?
O3 Cr1 O1 88.3(2) . . ?
F1 Cr2 F2 83.87(17) . . ?
F1 Cr2 O7 89.9(2) . . ?
F2 Cr2 O7 92.99(19) . . ?
F1 Cr2 O4 92.06(19) . . ?
F2 Cr2 O4 175.84(19) . . ?
O7 Cr2 O4 87.9(2) . . ?
F1 Cr2 O2 92.21(19) . . ?
F2 Cr2 O2 89.4(2) . . ?
O7 Cr2 O2 177.0(2) . . ?
O4 Cr2 O2 89.9(2) . . ?
F1 Cr2 O5 175.5(2) . . ?
F2 Cr2 O5 91.70(19) . . ?
O7 Cr2 O5 90.9(2) . . ?
O4 Cr2 O5 92.4(2) . . ?
O2 Cr2 O5 87.1(2) . . ?
F6 Cr3 F8 94.45(19) . . ?
F6 Cr3 F7 91.1(2) . . ?
F8 Cr3 F7 88.97(18) . . ?
F6 Cr3 F2 87.27(18) . . ?
F8 Cr3 F2 175.94(18) . . ?
F7 Cr3 F2 87.32(17) . . ?
F6 Cr3 O8 90.5(2) . . ?
F8 Cr3 O8 90.32(19) . . ?
F7 Cr3 O8 178.2(2) . . ?
F2 Cr3 O8 93.34(19) . . ?
F6 Cr3 O6 175.3(2) . . ?
F8 Cr3 O6 90.2(2) . . ?
F7 Cr3 O6 89.3(2) . . ?
F2 Cr3 O6 88.06(18) . . ?
O8 Cr3 O6 89.1(2) . . ?
Cr2 F1 Cr1 126.5(2) . . ?
Cr2 F2 Cr3 125.5(2) . . ?
C1 O1 Cr1 131.6(5) . . ?
C1 O2 Cr2 137.9(5) . . ?
C6 O3 Cr1 135.5(5) . . ?
C6 O4 Cr2 131.4(5) . . ?
C11 O5 Cr2 132.8(5) . . ?
C11 O6 Cr3 135.5(5) . . ?
C16 O7 Cr2 135.8(5) . . ?
C16 O8 Cr3 132.9(5) . . ?
O2 C1 O1 124.7(7) . . ?
O2 C1 C2 117.1(7) . . ?
O1 C1 C2 118.1(7) . . ?
C4 C2 C1 113.6(8) . . ?
C4 C2 C5 112.6(10) . . ?
C1 C2 C5 111.0(7) . . ?
C4 C2 C3 104.1(11) . . ?
C1 C2 C3 106.3(8) . . ?
C5 C2 C3 108.7(9) . . ?
C2 C3 H3A 109.5 . . ?
C2 C3 H3B 109.5 . . ?
H3A C3 H3B 109.5 . . ?
C2 C3 H3C 109.5 . . ?
H3A C3 H3C 109.5 . . ?
H3B C3 H3C 109.5 . . ?
C2 C4 H4A 109.5 . . ?
C2 C4 H4B 109.5 . . ?
H4A C4 H4B 109.5 . . ?
C2 C4 H4C 109.5 . . ?
H4A C4 H4C 109.5 . . ?
H4B C4 H4C 109.5 . . ?
C2 C5 H5A 109.5 . . ?
C2 C5 H5B 109.5 . . ?
H5A C5 H5B 109.5 . . ?
C2 C5 H5C 109.5 . . ?
H5A C5 H5C 109.5 . . ?
H5B C5 H5C 109.5 . . ?
O3 C6 O4 127.4(7) . . ?
O3 C6 C7 117.4(7) . . ?
O4 C6 C7 115.1(7) . . ?
C10 C7 C9 106.3(10) . . ?
C10 C7 C8 112.9(10) . . ?
C9 C7 C8 108.1(11) . . ?
C10 C7 C6 112.3(7) . . ?
C9 C7 C6 109.7(7) . . ?
C8 C7 C6 107.5(7) . . ?
C7 C8 H8A 109.5 . . ?
C7 C8 H8B 109.5 . . ?
H8A C8 H8B 109.5 . . ?
C7 C8 H8C 109.5 . . ?
H8A C8 H8C 109.5 . . ?
H8B C8 H8C 109.5 . . ?
C7 C9 H9A 109.5 . . ?
C7 C9 H9B 109.5 . . ?
H9A C9 H9B 109.5 . . ?
C7 C9 H9C 109.5 . . ?
H9A C9 H9C 109.5 . . ?
H9B C9 H9C 109.5 . . ?
C7 C10 H10A 109.5 . . ?
C7 C10 H10B 109.5 . . ?
H10A C10 H10B 109.5 . . ?
C7 C10 H10C 109.5 . . ?
H10A C10 H10C 109.5 . . ?
H10B C10 H10C 109.5 . . ?
O5 C11 O6 126.2(7) . . ?
O5 C11 C12 119.3(7) . . ?
O6 C11 C12 114.4(6) . . ?
C14 C12 C15 111.1(8) . . ?
C14 C12 C13 110.9(8) . . ?
C15 C12 C13 110.3(8) . . ?
C14 C12 C11 109.9(7) . . ?
C15 C12 C11 107.6(7) . . ?
C13 C12 C11 107.0(6) . . ?
C12 C13 H13A 109.5 . . ?
C12 C13 H13B 109.5 . . ?
H13A C13 H13B 109.5 . . ?
C12 C13 H13C 109.5 . . ?
H13A C13 H13C 109.5 . . ?
H13B C13 H13C 109.5 . . ?
C12 C14 H14A 109.5 . . ?
C12 C14 H14B 109.5 . . ?
H14A C14 H14B 109.5 . . ?
C12 C14 H14C 109.5 . . ?
H14A C14 H14C 109.5 . . ?
H14B C14 H14C 109.5 . . ?
C12 C15 H15A 109.5 . . ?
C12 C15 H15B 109.5 . . ?
H15A C15 H15B 109.5 . . ?
C12 C15 H15C 109.5 . . ?
H15A C15 H15C 109.5 . . ?
H15B C15 H15C 109.5 . . ?
O8 C16 O7 125.6(8) . . ?
O8 C16 C17 118.5(8) . . ?
O7 C16 C17 115.9(7) . . ?
C20 C17 C19 114.0(13) . . ?
C20 C17 C16 111.0(10) . . ?
C19 C17 C16 113.2(9) . . ?
C20 C17 C18 109.4(17) . . ?
C19 C17 C18 104.0(15) . . ?
C16 C17 C18 104.6(10) . . ?
C17 C18 H18A 109.5 . . ?
C17 C18 H18B 109.5 . . ?
H18A C18 H18B 109.5 . . ?
C17 C18 H18C 109.5 . . ?
H18A C18 H18C 109.5 . . ?
H18B C18 H18C 109.5 . . ?
C17 C19 H19A 109.5 . . ?
C17 C19 H19B 109.5 . . ?
H19A C19 H19B 109.5 . . ?
C17 C19 H19C 109.5 . . ?
H19A C19 H19C 109.5 . . ?
H19B C19 H19C 109.5 . . ?
C17 C20 H20A 109.5 . . ?
C17 C20 H20B 109.5 . . ?
H20A C20 H20B 109.5 . . ?
C17 C20 H20C 109.5 . . ?
H20A C20 H20C 109.5 . . ?
H20B C20 H20C 109.5 . . ?
O9 C21 O10 137(2) . . ?
O9 C21 C22 115.9(16) . . ?
O10 C21 C22 106.6(15) . . ?
C24 C22 C23 101.4(14) . . ?
C24 C22 C25 117.9(19) . . ?
C23 C22 C25 113.4(16) . . ?
C24 C22 C21 110.8(14) . . ?
C23 C22 C21 106.1(14) . . ?
C25 C22 C21 106.7(15) . . ?
C22 C23 H23A 109.5 . . ?
C22 C23 H23B 109.5 . . ?
H23A C23 H23B 109.5 . . ?
C22 C23 H23C 109.5 . . ?
H23A C23 H23C 109.5 . . ?
H23B C23 H23C 109.5 . . ?
C22 C24 H24A 109.5 . . ?
C22 C24 H24B 109.5 . . ?
H24A C24 H24B 109.5 . . ?
C22 C24 H24C 109.5 . . ?
H24A C24 H24C 109.5 . . ?
H24B C24 H24C 109.5 . . ?
C22 C25 H25A 109.5 . . ?
C22 C25 H25B 109.5 . . ?
H25A C25 H25B 109.5 . . ?
C22 C25 H25C 109.5 . . ?
H25A C25 H25C 109.5 . . ?
H25B C25 H25C 109.5 . . ?
O11 C26 O12 122.3(10) . . ?
O11 C26 C27 121.4(10) . . ?
O12 C26 C27 116.3(9) . . ?
C29 C27 C30 107.4(12) . . ?
C29 C27 C28 106.3(12) . . ?
C30 C27 C28 102.5(11) . . ?
C29 C27 C26 115.2(11) . . ?
C30 C27 C26 115.1(10) . . ?
C28 C27 C26 109.3(11) . . ?
C27 C28 H28A 109.5 . . ?
C27 C28 H28B 109.5 . . ?
H28A C28 H28B 109.5 . . ?
C27 C28 H28C 109.5 . . ?
H28A C28 H28C 109.5 . . ?
H28B C28 H28C 109.5 . . ?
C27 C29 H29A 109.5 . . ?
C27 C29 H29B 109.5 . . ?
H29A C29 H29B 109.5 . . ?
C27 C29 H29C 109.5 . . ?
H29A C29 H29C 109.5 . . ?
H29B C29 H29C 109.5 . . ?
C27 C30 H30A 109.5 . . ?
C27 C30 H30B 109.5 . . ?
H30A C30 H30B 109.5 . . ?
C27 C30 H30C 109.5 . . ?
H30A C30 H30C 109.5 . . ?
H30B C30 H30C 109.5 . . ?
C48 N1 C40 116.0(7) . . ?
C48 N1 H1A 108.3 . . ?
C40 N1 H1A 108.3 . . ?
C48 N1 H1B 108.3 . . ?
C40 N1 H1B 108.3 . . ?
H1A N1 H1B 107.4 . . ?
N1 C40 C41 113.6(7) . . ?
N1 C40 H40A 108.9 . . ?
C41 C40 H40A 108.9 . . ?
N1 C40 H40B 108.9 . . ?
C41 C40 H40B 108.9 . . ?
H40A C40 H40B 107.7 . . ?
C40 C41 C42 112.7(8) . . ?
C40 C41 H41A 109.0 . . ?
C42 C41 H41A 109.0 . . ?
C40 C41 H41B 109.0 . . ?
C42 C41 H41B 109.0 . . ?
H41A C41 H41B 107.8 . . ?
C43 C42 C43A 65.0(17) . . ?
C43 C42 C41 114.8(12) . . ?
C43A C42 C41 112(3) . . ?
C43 C42 H42A 108.6 . . ?
C43A C42 H42A 137.2 . . ?
C41 C42 H42A 108.6 . . ?
C43 C42 H42B 108.6 . . ?
C43A C42 H42B 46.8 . . ?
C41 C42 H42B 108.6 . . ?
H42A C42 H42B 107.5 . . ?
C42 C43 C44 109.9(14) . . ?
C42 C43 H43A 109.7 . . ?
C44 C43 H43A 109.7 . . ?
C42 C43 H43B 109.7 . . ?
C44 C43 H43B 109.7 . . ?
H43A C43 H43B 108.2 . . ?
C42 C43A C44 109.0(18) . . ?
C42 C43A H43C 109.9 . . ?
C44 C43A H43C 109.9 . . ?
C42 C43A H43D 109.9 . . ?
C44 C43A H43D 109.9 . . ?
H43C C43A H43D 108.3 . . ?
C43A C44 C43 63.1(17) . . ?
C43A C44 C45 150(3) . . ?
C43 C44 C45 121.0(18) . . ?
C43A C44 H44A 98.7 . . ?
C43 C44 H44A 107.1 . . ?
C45 C44 H44A 107.1 . . ?
C43A C44 H44B 49.3 . . ?
C43 C44 H44B 107.1 . . ?
C45 C44 H44B 107.1 . . ?
H44A C44 H44B 106.8 . . ?
C46 C45 C44 119.4(17) . . ?
C46 C45 H45A 107.5 . . ?
C44 C45 H45A 107.5 . . ?
C46 C45 H45B 107.5 . . ?
C44 C45 H45B 107.5 . . ?
H45A C45 H45B 107.0 . . ?
C45 C46 C47 98(2) . . ?
C45 C46 H46A 112.2 . . ?
C47 C46 H46A 112.2 . . ?
C45 C46 H46B 112.2 . . ?
C47 C46 H46B 112.2 . . ?
H46A C46 H46B 109.8 . . ?
C46 C47 H47A 109.5 . . ?
C46 C47 H47B 109.5 . . ?
H47A C47 H47B 109.5 . . ?
C46 C47 H47C 109.5 . . ?
H47A C47 H47C 109.5 . . ?
H47B C47 H47C 109.5 . . ?
N1 C48 C49 112.0(7) . . ?
N1 C48 H48A 109.2 . . ?
C49 C48 H48A 109.2 . . ?
N1 C48 H48B 109.2 . . ?
C49 C48 H48B 109.2 . . ?
H48A C48 H48B 107.9 . . ?
C48 C49 C50 116.1(10) . . ?
C48 C49 H49A 108.3 . . ?
C50 C49 H49A 108.3 . . ?
C48 C49 H49B 108.3 . . ?
C50 C49 H49B 108.3 . . ?
H49A C49 H49B 107.4 . . ?
C51 C50 C49 116.9(11) . . ?
C51 C50 H50A 108.1 . . ?
C49 C50 H50A 108.1 . . ?
C51 C50 H50B 108.1 . . ?
C49 C50 H50B 108.1 . . ?
H50A C50 H50B 107.3 . . ?
C50 C51 C52 119.7(13) . . ?
C50 C51 H51A 107.4 . . ?
C52 C51 H51A 107.4 . . ?
C50 C51 H51B 107.4 . . ?
C52 C51 H51B 107.4 . . ?
H51A C51 H51B 106.9 . . ?
C51 C52 C53 115.9(14) . . ?
C51 C52 H52A 108.3 . . ?
C53 C52 H52A 108.3 . . ?
C51 C52 H52B 108.3 . . ?
C53 C52 H52B 108.3 . . ?
H52A C52 H52B 107.4 . . ?
C54 C53 C52 115.6(16) . . ?
C54 C53 H53A 108.4 . . ?
C52 C53 H53A 108.4 . . ?
C54 C53 H53B 108.4 . . ?
C52 C53 H53B 108.4 . . ?
H53A C53 H53B 107.4 . . ?
C55 C54 C53 112.8(19) . . ?
C55 C54 H54A 109.0 . . ?
C53 C54 H54A 109.0 . . ?
C55 C54 H54B 109.0 . . ?
C53 C54 H54B 109.0 . . ?
H54A C54 H54B 107.8 . . ?
C54 C55 H55A 109.5 . . ?
C54 C55 H55B 109.5 . . ?
H55A C55 H55B 109.5 . . ?
C54 C55 H55C 109.5 . . ?
H55A C55 H55C 109.5 . . ?
H55B C55 H55C 109.5 . . ?
C60 N2 C68 116.1(7) . . ?
C60 N2 H2A 108.3 . . ?
C68 N2 H2A 108.3 . . ?
C60 N2 H2B 108.3 . . ?
C68 N2 H2B 108.3 . . ?
H2A N2 H2B 107.4 . . ?
N2 C60 C61 111.1(8) . . ?
N2 C60 H60A 109.4 . . ?
C61 C60 H60A 109.4 . . ?
N2 C60 H60B 109.4 . . ?
C61 C60 H60B 109.4 . . ?
H60A C60 H60B 108.0 . . ?
C62 C61 C60 113.2(10) . . ?
C62 C61 H61A 108.9 . . ?
C60 C61 H61A 108.9 . . ?
C62 C61 H61B 108.9 . . ?
C60 C61 H61B 108.9 . . ?
H61A C61 H61B 107.8 . . ?
C61 C62 C63 113.2(13) . . ?
C61 C62 H62A 108.9 . . ?
C63 C62 H62A 108.9 . . ?
C61 C62 H62B 108.9 . . ?
C63 C62 H62B 108.9 . . ?
H62A C62 H62B 107.8 . . ?
C64 C63 C62 117.9(14) . . ?
C64 C63 H63A 107.8 . . ?
C62 C63 H63A 107.8 . . ?
C64 C63 H63B 107.8 . . ?
C62 C63 H63B 107.8 . . ?
H63A C63 H63B 107.2 . . ?
C63 C64 C65 121.9(16) . . ?
C63 C64 H64A 106.8 . . ?
C65 C64 H64A 106.8 . . ?
C63 C64 H64B 106.8 . . ?
C65 C64 H64B 106.8 . . ?
H64A C64 H64B 106.7 . . ?
C64 C65 C66 121.1(18) . . ?
C64 C65 H65A 107.1 . . ?
C66 C65 H65A 107.1 . . ?
C64 C65 H65B 107.1 . . ?
C66 C65 H65B 107.1 . . ?
H65A C65 H65B 106.8 . . ?
C65 C66 C67 121(2) . . ?
C65 C66 H66A 107.0 . . ?
C67 C66 H66A 107.0 . . ?
C65 C66 H66B 107.0 . . ?
C67 C66 H66B 107.0 . . ?
H66A C66 H66B 106.7 . . ?
C66 C67 H67A 109.5 . . ?
C66 C67 H67B 109.5 . . ?
H67A C67 H67B 109.5 . . ?
C66 C67 H67C 109.5 . . ?
H67A C67 H67C 109.5 . . ?
H67B C67 H67C 109.5 . . ?
N2 C68 C69 112.1(7) . . ?
N2 C68 H68A 109.2 . . ?
C69 C68 H68A 109.2 . . ?
N2 C68 H68B 109.2 . . ?
C69 C68 H68B 109.2 . . ?
H68A C68 H68B 107.9 . . ?
C68 C69 C70 111.7(8) . . ?
C68 C69 H69A 109.3 . . ?
C70 C69 H69A 109.3 . . ?
C68 C69 H69B 109.3 . . ?
C70 C69 H69B 109.3 . . ?
H69A C69 H69B 107.9 . . ?
C71 C70 C69 113.0(9) . . ?
C71 C70 H70A 109.0 . . ?
C69 C70 H70A 109.0 . . ?
C71 C70 H70B 109.0 . . ?
C69 C70 H70B 109.0 . . ?
H70A C70 H70B 107.8 . . ?
C70 C71 C72 114.2(10) . . ?
C70 C71 H71A 108.7 . . ?
C72 C71 H71A 108.7 . . ?
C70 C71 H71B 108.7 . . ?
C72 C71 H71B 108.7 . . ?
H71A C71 H71B 107.6 . . ?
C73 C72 C71 113.6(10) . . ?
C73 C72 H72A 108.9 . . ?
C71 C72 H72A 108.9 . . ?
C73 C72 H72B 108.9 . . ?
C71 C72 H72B 108.9 . . ?
H72A C72 H72B 107.7 . . ?
C72 C73 C74 109.1(12) . . ?
C72 C73 H73A 109.9 . . ?
C74 C73 H73A 109.9 . . ?
C72 C73 H73B 109.9 . . ?
C74 C73 H73B 109.9 . . ?
H73A C73 H73B 108.3 . . ?
C73 C74 C75 107.7(13) . . ?
C73 C74 H74A 110.2 . . ?
C75 C74 H74A 110.2 . . ?
C73 C74 H74B 110.2 . . ?
C75 C74 H74B 110.2 . . ?
H74A C74 H74B 108.5 . . ?
C74 C75 H75A 109.5 . . ?
C74 C75 H75B 109.5 . . ?
H75A C75 H75B 109.5 . . ?
C74 C75 H75C 109.5 . . ?
H75A C75 H75C 109.5 . . ?
H75B C75 H75C 109.5 . . ?
N3 C80 C81 111.5(7) . . ?
N3 C80 H80A 109.3 . . ?
C81 C80 H80A 109.3 . . ?
N3 C80 H80B 109.3 . . ?
C81 C80 H80B 109.3 . . ?
H80A C80 H80B 108.0 . . ?
C80 N3 C88 117.1(7) . . ?
C80 N3 H3D 108.0 . . ?
C88 N3 H3D 108.0 . . ?
C80 N3 H3E 108.0 . . ?
C88 N3 H3E 108.0 . . ?
H3D N3 H3E 107.3 . . ?
C80 C81 C82 115.2(8) . . ?
C80 C81 H81A 108.5 . . ?
C82 C81 H81A 108.5 . . ?
C80 C81 H81B 108.5 . . ?
C82 C81 H81B 108.5 . . ?
H81A C81 H81B 107.5 . . ?
C83 C82 C81 116.3(7) . . ?
C83 C82 H82A 108.2 . . ?
C81 C82 H82A 108.2 . . ?
C83 C82 H82B 108.2 . . ?
C81 C82 H82B 108.2 . . ?
H82A C82 H82B 107.4 . . ?
C82 C83 C84 113.2(8) . . ?
C82 C83 H83A 108.9 . . ?
C84 C83 H83A 108.9 . . ?
C82 C83 H83B 108.9 . . ?
C84 C83 H83B 108.9 . . ?
H83A C83 H83B 107.8 . . ?
C85 C84 C83 115.5(8) . . ?
C85 C84 H84A 108.4 . . ?
C83 C84 H84A 108.4 . . ?
C85 C84 H84B 108.4 . . ?
C83 C84 H84B 108.4 . . ?
H84A C84 H84B 107.5 . . ?
C86 C85 C84 113.2(9) . . ?
C86 C85 H85A 108.9 . . ?
C84 C85 H85A 108.9 . . ?
C86 C85 H85B 108.9 . . ?
C84 C85 H85B 108.9 . . ?
H85A C85 H85B 107.7 . . ?
C87 C86 C85 113.1(11) . . ?
C87 C86 H86A 109.0 . . ?
C85 C86 H86A 109.0 . . ?
C87 C86 H86B 109.0 . . ?
C85 C86 H86B 109.0 . . ?
H86A C86 H86B 107.8 . . ?
C86 C87 H87A 109.5 . . ?
C86 C87 H87B 109.5 . . ?
H87A C87 H87B 109.5 . . ?
C86 C87 H87C 109.5 . . ?
H87A C87 H87C 109.5 . . ?
H87B C87 H87C 109.5 . . ?
N3 C88 C89 112.5(7) . . ?
N3 C88 H88A 109.1 . . ?
C89 C88 H88A 109.1 . . ?
N3 C88 H88B 109.1 . . ?
C89 C88 H88B 109.1 . . ?
H88A C88 H88B 107.8 . . ?
C90 C89 C88 113.7(9) . . ?
C90 C89 H89A 108.8 . . ?
C88 C89 H89A 108.8 . . ?
C90 C89 H89B 108.8 . . ?
C88 C89 H89B 108.8 . . ?
H89A C89 H89B 107.7 . . ?
C89 C90 C91 112.0(10) . . ?
C89 C90 H90A 109.2 . . ?
C91 C90 H90A 109.2 . . ?
C89 C90 H90B 109.2 . . ?
C91 C90 H90B 109.2 . . ?
H90A C90 H90B 107.9 . . ?
C92 C91 C90 135.2(19) . . ?
C92 C91 H91A 103.4 . . ?
C90 C91 H91A 103.4 . . ?
C92 C91 H91B 103.4 . . ?
C90 C91 H91B 103.4 . . ?
H91A C91 H91B 105.2 . . ?
C91 C92 C93 112(3) . . ?
C91 C92 H92A 109.3 . . ?
C93 C92 H92A 109.3 . . ?
C91 C92 H92B 109.3 . . ?
C93 C92 H92B 109.3 . . ?
H92A C92 H92B 108.0 . . ?
C94 C93 C92 114.3(19) . . ?
C94 C93 H93A 108.7 . . ?
C92 C93 H93A 108.7 . . ?
C94 C93 H93B 108.7 . . ?
C92 C93 H93B 108.7 . . ?
H93A C93 H93B 107.6 . . ?
C93 C94 C95 109.1(16) . . ?
C93 C94 H94A 109.9 . . ?
C95 C94 H94A 109.9 . . ?
C93 C94 H94B 109.9 . . ?
C95 C94 H94B 109.9 . . ?
H94A C94 H94B 108.3 . . ?
C94 C95 H95A 109.5 . . ?
C94 C95 H95B 109.5 . . ?
H95A C95 H95B 109.5 . . ?
C94 C95 H95C 109.5 . . ?
H95A C95 H95C 109.5 . . ?
H95B C95 H95C 109.5 . . ?

loop_
_geom_bond_atom_site_label_1
_geom_bond_atom_site_label_2
_geom_bond_distance
_geom_bond_site_symmetry_2
_geom_bond_publ_flag
Cr1 F3 1.861(4) . ?
Cr1 F10 1.878(4) . ?
Cr1 F9 1.898(4) . ?
Cr1 F1 1.926(4) . ?
Cr1 O3 2.000(5) . ?
Cr1 O1 2.010(5) . ?
Cr2 F1 1.895(4) . ?
Cr2 F2 1.904(4) . ?
Cr2 O7 1.914(6) . ?
Cr2 O4 1.941(5) . ?
Cr2 O2 1.942(6) . ?
Cr2 O5 1.969(5) . ?
Cr3 F6 1.849(4) . ?
Cr3 F8 1.868(4) . ?
Cr3 F7 1.909(4) . ?
Cr3 F2 1.930(4) . ?
Cr3 O8 1.982(6) . ?
Cr3 O6 1.997(5) . ?
O1 C1 1.268(9) . ?
O2 C1 1.259(9) . ?
O3 C6 1.242(9) . ?
O4 C6 1.261(8) . ?
O5 C11 1.227(8) . ?
O6 C11 1.260(9) . ?
O7 C16 1.269(9) . ?
O8 C16 1.265(9) . ?
C1 C2 1.501(11) . ?
C2 C4 1.457(15) . ?
C2 C5 1.529(12) . ?
C2 C3 1.537(14) . ?
C3 H3A 0.9800 . ?
C3 H3B 0.9800 . ?
C3 H3C 0.9800 . ?
C4 H4A 0.9800 . ?
C4 H4B 0.9800 . ?
C4 H4C 0.9800 . ?
C5 H5A 0.9800 . ?
C5 H5B 0.9800 . ?
C5 H5C 0.9800 . ?
C6 C7 1.527(10) . ?
C7 C10 1.495(13) . ?
C7 C9 1.495(13) . ?
C7 C8 1.511(14) . ?
C8 H8A 0.9800 . ?
C8 H8B 0.9800 . ?
C8 H8C 0.9800 . ?
C9 H9A 0.9800 . ?
C9 H9B 0.9800 . ?
C9 H9C 0.9800 . ?
C10 H10A 0.9800 . ?
C10 H10B 0.9800 . ?
C10 H10C 0.9800 . ?
C11 C12 1.527(10) . ?
C12 C14 1.504(11) . ?
C12 C15 1.504(12) . ?
C12 C13 1.516(12) . ?
C13 H13A 0.9800 . ?
C13 H13B 0.9800 . ?
C13 H13C 0.9800 . ?
C14 H14A 0.9800 . ?
C14 H14B 0.9800 . ?
C14 H14C 0.9800 . ?
C15 H15A 0.9800 . ?
C15 H15B 0.9800 . ?
C15 H15C 0.9800 . ?
C16 C17 1.521(12) . ?
C17 C20 1.461(16) . ?
C17 C19 1.469(14) . ?
C17 C18 1.53(2) . ?
C18 H18A 0.9800 . ?
C18 H18B 0.9800 . ?
C18 H18C 0.9800 . ?
C19 H19A 0.9800 . ?
C19 H19B 0.9800 . ?
C19 H19C 0.9800 . ?
C20 H20A 0.9800 . ?
C20 H20B 0.9800 . ?
C20 H20C 0.9800 . ?
O9 C21 1.174(19) . ?
O10 C21 1.310(15) . ?
C21 C22 1.486(18) . ?
C22 C24 1.390(13) . ?
C22 C23 1.402(13) . ?
C22 C25 1.403(14) . ?
C23 H23A 0.9800 . ?
C23 H23B 0.9800 . ?
C23 H23C 0.9800 . ?
C24 H24A 0.9800 . ?
C24 H24B 0.9800 . ?
C24 H24C 0.9800 . ?
C25 H25A 0.9800 . ?
C25 H25B 0.9800 . ?
C25 H25C 0.9800 . ?
O11 C26 1.200(11) . ?
O12 C26 1.300(11) . ?
C26 C27 1.464(14) . ?
C27 C29 1.345(13) . ?
C27 C30 1.401(13) . ?
C27 C28 1.412(14) . ?
C28 H28A 0.9800 . ?
C28 H28B 0.9800 . ?
C28 H28C 0.9800 . ?
C29 H29A 0.9800 . ?
C29 H29B 0.9800 . ?
C29 H29C 0.9800 . ?
C30 H30A 0.9800 . ?
C30 H30B 0.9800 . ?
C30 H30C 0.9800 . ?
N1 C48 1.461(11) . ?
N1 C40 1.465(11) . ?
N1 H1A 0.9200 . ?
N1 H1B 0.9200 . ?
C40 C41 1.508(10) . ?
C40 H40A 0.9900 . ?
C40 H40B 0.9900 . ?
C41 C42 1.536(11) . ?
C41 H41A 0.9900 . ?
C41 H41B 0.9900 . ?
C42 C43 1.493(13) . ?
C42 C43A 1.519(17) . ?
C42 H42A 0.9900 . ?
C42 H42B 0.9900 . ?
C43 C44 1.550(14) . ?
C43 H43A 0.9900 . ?
C43 H43B 0.9900 . ?
C43A C44 1.542(17) . ?
C43A H43C 0.9900 . ?
C43A H43D 0.9900 . ?
C44 C45 1.564(14) . ?
C44 H44A 0.9900 . ?
C44 H44B 0.9900 . ?
C45 C46 1.527(16) . ?
C45 H45A 0.9900 . ?
C45 H45B 0.9900 . ?
C46 C47 1.63(3) . ?
C46 H46A 0.9900 . ?
C46 H46B 0.9900 . ?
C47 H47A 0.9800 . ?
C47 H47B 0.9800 . ?
C47 H47C 0.9800 . ?
C48 C49 1.475(14) . ?
C48 H48A 0.9900 . ?
C48 H48B 0.9900 . ?
C49 C50 1.520(14) . ?
C49 H49A 0.9900 . ?
C49 H49B 0.9900 . ?
C50 C51 1.448(16) . ?
C50 H50A 0.9900 . ?
C50 H50B 0.9900 . ?
C51 C52 1.482(18) . ?
C51 H51A 0.9900 . ?
C51 H51B 0.9900 . ?
C52 C53 1.58(2) . ?
C52 H52A 0.9900 . ?
C52 H52B 0.9900 . ?
C53 C54 1.48(2) . ?
C53 H53A 0.9900 . ?
C53 H53B 0.9900 . ?
C54 C55 1.433(19) . ?
C54 H54A 0.9900 . ?
C54 H54B 0.9900 . ?
C55 H55A 0.9800 . ?
C55 H55B 0.9800 . ?
C55 H55C 0.9800 . ?
N2 C60 1.477(11) . ?
N2 C68 1.492(10) . ?
N2 H2A 0.9200 . ?
N2 H2B 0.9200 . ?
C60 C61 1.491(13) . ?
C60 H60A 0.9900 . ?
C60 H60B 0.9900 . ?
C61 C62 1.477(15) . ?
C61 H61A 0.9900 . ?
C61 H61B 0.9900 . ?
C62 C63 1.51(2) . ?
C62 H62A 0.9900 . ?
C62 H62B 0.9900 . ?
C63 C64 1.353(15) . ?
C63 H63A 0.9900 . ?
C63 H63B 0.9900 . ?
C64 C65 1.38(2) . ?
C64 H64A 0.9900 . ?
C64 H64B 0.9900 . ?
C65 C66 1.39(3) . ?
C65 H65A 0.9900 . ?
C65 H65B 0.9900 . ?
C66 C67 1.43(3) . ?
C66 H66A 0.9900 . ?
C66 H66B 0.9900 . ?
C67 H67A 0.9800 . ?
C67 H67B 0.9800 . ?
C67 H67C 0.9800 . ?
C68 C69 1.509(12) . ?
C68 H68A 0.9900 . ?
C68 H68B 0.9900 . ?
C69 C70 1.533(12) . ?
C69 H69A 0.9900 . ?
C69 H69B 0.9900 . ?
C70 C71 1.503(14) . ?
C70 H70A 0.9900 . ?
C70 H70B 0.9900 . ?
C71 C72 1.530(14) . ?
C71 H71A 0.9900 . ?
C71 H71B 0.9900 . ?
C72 C73 1.527(17) . ?
C72 H72A 0.9900 . ?
C72 H72B 0.9900 . ?
C73 C74 1.562(16) . ?
C73 H73A 0.9900 . ?
C73 H73B 0.9900 . ?
C74 C75 1.570(19) . ?
C74 H74A 0.9900 . ?
C74 H74B 0.9900 . ?
C75 H75A 0.9800 . ?
C75 H75B 0.9800 . ?
C75 H75C 0.9800 . ?
C80 N3 1.476(10) . ?
C80 C81 1.491(12) . ?
C80 H80A 0.9900 . ?
C80 H80B 0.9900 . ?
N3 C88 1.478(10) . ?
N3 H3D 0.9200 . ?
N3 H3E 0.9200 . ?
C81 C82 1.530(12) . ?
C81 H81A 0.9900 . ?
C81 H81B 0.9900 . ?
C82 C83 1.467(12) . ?
C82 H82A 0.9900 . ?
C82 H82B 0.9900 . ?
C83 C84 1.528(12) . ?
C83 H83A 0.9900 . ?
C83 H83B 0.9900 . ?
C84 C85 1.523(13) . ?
C84 H84A 0.9900 . ?
C84 H84B 0.9900 . ?
C85 C86 1.517(13) . ?
C85 H85A 0.9900 . ?
C85 H85B 0.9900 . ?
C86 C87 1.492(16) . ?
C86 H86A 0.9900 . ?
C86 H86B 0.9900 . ?
C87 H87A 0.9800 . ?
C87 H87B 0.9800 . ?
C87 H87C 0.9800 . ?
C88 C89 1.505(11) . ?
C88 H88A 0.9900 . ?
C88 H88B 0.9900 . ?
C89 C90 1.497(11) . ?
C89 H89A 0.9900 . ?
C89 H89B 0.9900 . ?
C90 C91 1.582(15) . ?
C90 H90A 0.9900 . ?
C90 H90B 0.9900 . ?
C91 C92 1.431(18) . ?
C91 H91A 0.9900 . ?
C91 H91B 0.9900 . ?
C92 C93 1.482(17) . ?
C92 H92A 0.9900 . ?
C92 H92B 0.9900 . ?
C93 C94 1.466(16) . ?
C93 H93A 0.9900 . ?
C93 H93B 0.9900 . ?
C94 C95 1.507(13) . ?
C94 H94A 0.9900 . ?
C94 H94B 0.9900 . ?
C95 H95A 0.9800 . ?
C95 H95B 0.9800 . ?
C95 H95C 0.9800 . ?

loop_
_geom_hbond_atom_site_label_D
_geom_hbond_atom_site_label_H
_geom_hbond_atom_site_label_A
_geom_hbond_distance_DH
_geom_hbond_distance_HA
_geom_hbond_distance_DA
_geom_hbond_angle_DHA
_geom_hbond_site_symmetry_A
N1 H1B F10 0.92 1.80 2.708(7) 167.8 .
N1 H1B F1 0.92 2.40 2.932(8) 116.5 .
N1 H1A F2 0.92 2.07 2.899(8) 149.2 .
N1 H1A F6 0.92 2.14 2.824(8) 130.7 .
N2 H2A F7 0.92 1.83 2.720(7) 162.5 .
N2 H2A F8 0.92 2.35 2.916(7) 119.9 .
N2 H2B F8 0.92 1.73 2.622(7) 164.0 2_665
N3 H3E F3 0.92 1.77 2.623(7) 153.9 .
N3 H3D F9 0.92 1.80 2.713(7) 169.5 2_756
N3 H3D F3 0.92 2.53 2.978(7) 110.7 2_756

loop_
_geom_torsion_atom_site_label_1
_geom_torsion_atom_site_label_2
_geom_torsion_atom_site_label_3
_geom_torsion_atom_site_label_4
_geom_torsion
_geom_torsion_site_symmetry_1
_geom_torsion_site_symmetry_2
_geom_torsion_site_symmetry_3
_geom_torsion_site_symmetry_4
_geom_torsion_publ_flag
F2 Cr2 F1 Cr1 -129.2(3) . . . . ?
O7 Cr2 F1 Cr1 137.7(3) . . . . ?
O4 Cr2 F1 Cr1 49.9(3) . . . . ?
O2 Cr2 F1 Cr1 -40.1(3) . . . . ?
O5 Cr2 F1 Cr1 -122(3) . . . . ?
F3 Cr1 F1 Cr2 -127(3) . . . . ?
F10 Cr1 F1 Cr2 131.0(3) . . . . ?
F9 Cr1 F1 Cr2 -136.6(3) . . . . ?
O3 Cr1 F1 Cr2 -46.6(3) . . . . ?
O1 Cr1 F1 Cr2 41.6(3) . . . . ?
F1 Cr2 F2 Cr3 -131.4(3) . . . . ?
O7 Cr2 F2 Cr3 -41.8(3) . . . . ?
O4 Cr2 F2 Cr3 -144(3) . . . . ?
O2 Cr2 F2 Cr3 136.3(3) . . . . ?
O5 Cr2 F2 Cr3 49.2(3) . . . . ?
F6 Cr3 F2 Cr2 130.0(3) . . . . ?
F8 Cr3 F2 Cr2 -115(3) . . . . ?
F7 Cr3 F2 Cr2 -138.7(3) . . . . ?
O8 Cr3 F2 Cr2 39.6(3) . . . . ?
O6 Cr3 F2 Cr2 -49.4(3) . . . . ?
F3 Cr1 O1 C1 156.3(7) . . . . ?
F10 Cr1 O1 C1 -109.7(7) . . . . ?
F9 Cr1 O1 C1 91(5) . . . . ?
F1 Cr1 O1 C1 -23.0(7) . . . . ?
O3 Cr1 O1 C1 65.2(7) . . . . ?
F1 Cr2 O2 C1 20.7(7) . . . . ?
F2 Cr2 O2 C1 104.5(7) . . . . ?
O7 Cr2 O2 C1 -114(4) . . . . ?
O4 Cr2 O2 C1 -71.4(7) . . . . ?
O5 Cr2 O2 C1 -163.8(7) . . . . ?
F3 Cr1 O3 C6 -166.7(7) . . . . ?
F10 Cr1 O3 C6 -9(3) . . . . ?
F9 Cr1 O3 C6 104.5(7) . . . . ?
F1 Cr1 O3 C6 16.9(7) . . . . ?
O1 Cr1 O3 C6 -76.4(7) . . . . ?
F1 Cr2 O4 C6 -23.1(7) . . . . ?
F2 Cr2 O4 C6 -11(3) . . . . ?
O7 Cr2 O4 C6 -112.9(7) . . . . ?
O2 Cr2 O4 C6 69.1(7) . . . . ?
O5 Cr2 O4 C6 156.2(7) . . . . ?
F1 Cr2 O5 C11 -24(3) . . . . ?
F2 Cr2 O5 C11 -16.1(7) . . . . ?
O7 Cr2 O5 C11 77.0(7) . . . . ?
O4 Cr2 O5 C11 164.9(7) . . . . ?
O2 Cr2 O5 C11 -105.3(7) . . . . ?
F6 Cr3 O6 C11 12(3) . . . . ?
F8 Cr3 O6 C11 -163.6(7) . . . . ?
F7 Cr3 O6 C11 107.4(7) . . . . ?
F2 Cr3 O6 C11 20.1(7) . . . . ?
O8 Cr3 O6 C11 -73.3(7) . . . . ?
F1 Cr2 O7 C16 108.4(7) . . . . ?
F2 Cr2 O7 C16 24.5(7) . . . . ?
O4 Cr2 O7 C16 -159.5(7) . . . . ?
O2 Cr2 O7 C16 -117(4) . . . . ?
O5 Cr2 O7 C16 -67.2(7) . . . . ?
F6 Cr3 O8 C16 -104.2(7) . . . . ?
F8 Cr3 O8 C16 161.3(7) . . . . ?
F7 Cr3 O8 C16 95(6) . . . . ?
F2 Cr3 O8 C16 -16.9(7) . . . . ?
O6 Cr3 O8 C16 71.1(7) . . . . ?
Cr2 O2 C1 O1 -7.4(12) . . . . ?
Cr2 O2 C1 C2 169.3(6) . . . . ?
Cr1 O1 C1 O2 8.8(11) . . . . ?
Cr1 O1 C1 C2 -167.8(6) . . . . ?
O2 C1 C2 C4 145.2(11) . . . . ?
O1 C1 C2 C4 -37.9(14) . . . . ?
O2 C1 C2 C5 17.1(12) . . . . ?
O1 C1 C2 C5 -166.0(8) . . . . ?
O2 C1 C2 C3 -100.9(10) . . . . ?
O1 C1 C2 C3 76.0(10) . . . . ?
Cr1 O3 C6 O4 3.2(12) . . . . ?
Cr1 O3 C6 C7 -177.1(5) . . . . ?
Cr2 O4 C6 O3 0.7(12) . . . . ?
Cr2 O4 C6 C7 -179.0(5) . . . . ?
O3 C6 C7 C10 6.7(12) . . . . ?
O4 C6 C7 C10 -173.6(10) . . . . ?
O3 C6 C7 C9 124.6(10) . . . . ?
O4 C6 C7 C9 -55.6(11) . . . . ?
O3 C6 C7 C8 -118.1(10) . . . . ?
O4 C6 C7 C8 61.7(11) . . . . ?
Cr2 O5 C11 O6 -8.3(12) . . . . ?
Cr2 O5 C11 C12 171.2(5) . . . . ?
Cr3 O6 C11 O5 5.6(12) . . . . ?
Cr3 O6 C11 C12 -173.9(5) . . . . ?
O5 C11 C12 C14 -3.3(11) . . . . ?
O6 C11 C12 C14 176.2(7) . . . . ?
O5 C11 C12 C15 -124.4(8) . . . . ?
O6 C11 C12 C15 55.2(9) . . . . ?
O5 C11 C12 C13 117.1(8) . . . . ?
O6 C11 C12 C13 -63.3(9) . . . . ?
Cr3 O8 C16 O7 2.7(13) . . . . ?
Cr3 O8 C16 C17 -177.4(6) . . . . ?
Cr2 O7 C16 O8 -7.6(13) . . . . ?
Cr2 O7 C16 C17 172.4(6) . . . . ?
O8 C16 C17 C20 -167.4(15) . . . . ?
O7 C16 C17 C20 12.6(17) . . . . ?
O8 C16 C17 C19 -37.8(15) . . . . ?
O7 C16 C17 C19 142.2(12) . . . . ?
O8 C16 C17 C18 74.8(15) . . . . ?
O7 C16 C17 C18 -105.2(14) . . . . ?
O9 C21 C22 C24 -117(2) . . . . ?
O10 C21 C22 C24 67.3(19) . . . . ?
O9 C21 C22 C23 -8(3) . . . . ?
O10 C21 C22 C23 176.6(15) . . . . ?
O9 C21 C22 C25 113(2) . . . . ?
O10 C21 C22 C25 -62.3(19) . . . . ?
O11 C26 C27 C29 -45(2) . . . . ?
O12 C26 C27 C29 137(2) . . . . ?
O11 C26 C27 C30 -170.6(15) . . . . ?
O12 C26 C27 C30 11.5(19) . . . . ?
O11 C26 C27 C28 74.8(19) . . . . ?
O12 C26 C27 C28 -103.1(19) . . . . ?
C48 N1 C40 C41 175.8(7) . . . . ?
N1 C40 C41 C42 176.4(8) . . . . ?
C40 C41 C42 C43 173.8(11) . . . . ?
C40 C41 C42 C43A 102.2(15) . . . . ?
C43A C42 C43 C44 28(3) . . . . ?
C41 C42 C43 C44 -76.1(18) . . . . ?
C43 C42 C43A C44 -28(3) . . . . ?
C41 C42 C43A C44 80(4) . . . . ?
C42 C43A C44 C43 27(3) . . . . ?
C42 C43A C44 C45 134(3) . . . . ?
C42 C43 C44 C43A -28(3) . . . . ?
C42 C43 C44 C45 -173.9(17) . . . . ?
C43A C44 C45 C46 79(5) . . . . ?
C43 C44 C45 C46 168(2) . . . . ?
C44 C45 C46 C47 159.6(17) . . . . ?
C40 N1 C48 C49 179.6(8) . . . . ?
N1 C48 C49 C50 179.9(8) . . . . ?
C48 C49 C50 C51 -166.0(12) . . . . ?
C49 C50 C51 C52 -174.8(13) . . . . ?
C50 C51 C52 C53 -38(2) . . . . ?
C51 C52 C53 C54 -171.2(15) . . . . ?
C52 C53 C54 C55 -178.6(15) . . . . ?
C68 N2 C60 C61 179.1(7) . . . . ?
N2 C60 C61 C62 -172.4(10) . . . . ?
C60 C61 C62 C63 179.4(14) . . . . ?
C61 C62 C63 C64 -145.7(19) . . . . ?
C62 C63 C64 C65 -177.5(17) . . . . ?
C63 C64 C65 C66 -172(2) . . . . ?
C64 C65 C66 C67 176(2) . . . . ?
C60 N2 C68 C69 172.5(7) . . . . ?
N2 C68 C69 C70 173.3(7) . . . . ?
C68 C69 C70 C71 175.8(8) . . . . ?
C69 C70 C71 C72 177.4(10) . . . . ?
C70 C71 C72 C73 173.5(11) . . . . ?
C71 C72 C73 C74 179.2(12) . . . . ?
C72 C73 C74 C75 178.6(13) . . . . ?
C81 C80 N3 C88 -175.5(7) . . . . ?
N3 C80 C81 C82 -177.1(7) . . . . ?
C80 C81 C82 C83 -68.9(12) . . . . ?
C81 C82 C83 C84 -172.7(9) . . . . ?
C82 C83 C84 C85 176.3(9) . . . . ?
C83 C84 C85 C86 179.3(9) . . . . ?
C84 C85 C86 C87 -178.7(9) . . . . ?
C80 N3 C88 C89 -176.9(7) . . . . ?
N3 C88 C89 C90 -176.5(8) . . . . ?
C88 C89 C90 C91 178.4(12) . . . . ?
C89 C90 C91 C92 -171(3) . . . . ?
C90 C91 C92 C93 161(2) . . . . ?
C91 C92 C93 C94 84(3) . . . . ?
C92 C93 C94 C95 140(2) . . . . ?
